data_4501897
loop_
_publ_author_name
'Wang, Xiu-li'
'Hu, Hai-liang'
'Tian, Ai-xiang'

_publ_section_title
;
 Influence of Transition Metal Coordination Nature on the Assembly of
 Multinuclear Subunits in Polyoxometalates-Based Compounds
;
_journal_issue 11
_journal_name_full 'Crystal Growth &amp; Design'
_journal_page_first 4786
_journal_paper_doi 10.1021/cg1006742
_journal_volume 10
_journal_year 2010
_chemical_formula_sum 'C18 H30 Cu3 Mo12 N24 O40 P S6'
_chemical_formula_weight 2787.89
_chemical_name_systematic
; 
 ? 
;
_space_group_IT_number 15
_symmetry_cell_setting monoclinic
_symmetry_space_group_name_Hall '-C 2yc'
_symmetry_space_group_name_H-M 'C 1 2/c 1'
_atom_sites_solution_hydrogens geom
_atom_sites_solution_primary direct
_atom_sites_solution_secondary difmap
_audit_creation_method SHELXL-97
_cell_angle_alpha 90.00
_cell_angle_beta 96.3660(10)
_cell_angle_gamma 90.00
_cell_formula_units_Z 4
_cell_length_a 18.9871(7)
_cell_length_b 21.7357(8)
_cell_length_c 15.7400(6)
_cell_measurement_temperature 185(2)
_cell_volume 6455.8(4)
_computing_structure_refinement 'SHELXL-97 (Sheldrick, 1997)'
_computing_structure_solution 'SHELXS-97 (Sheldrick, 1990)'
_diffrn_ambient_temperature 185(2)
_diffrn_measured_fraction_theta_full 0.998
_diffrn_measured_fraction_theta_max 0.998
_diffrn_radiation_monochromator graphite
_diffrn_radiation_source 'fine-focus sealed tube'
_diffrn_radiation_type MoK\a
_diffrn_radiation_wavelength 0.71073
_diffrn_reflns_av_R_equivalents 0.0238
_diffrn_reflns_av_sigmaI/netI 0.0231
_diffrn_reflns_limit_h_max 22
_diffrn_reflns_limit_h_min -22
_diffrn_reflns_limit_k_max 25
_diffrn_reflns_limit_k_min -25
_diffrn_reflns_limit_l_max 14
_diffrn_reflns_limit_l_min -18
_diffrn_reflns_number 19152
_diffrn_reflns_theta_full 25.00
_diffrn_reflns_theta_max 25.00
_diffrn_reflns_theta_min 1.85
_exptl_absorpt_coefficient_mu 3.540
_exptl_absorpt_correction_T_max 0.493
_exptl_absorpt_correction_T_min 0.461
_exptl_absorpt_correction_type numerical
_exptl_crystal_colour 'dark red'
_exptl_crystal_density_diffrn 2.868
_exptl_crystal_density_method 'not measured'
_exptl_crystal_description block
_exptl_crystal_F_000 5312
_exptl_crystal_size_max 0.23
_exptl_crystal_size_mid 0.22
_exptl_crystal_size_min 0.20
_refine_diff_density_max 1.483
_refine_diff_density_min -0.918
_refine_diff_density_rms 0.099
_refine_ls_extinction_coef 0.00118(2)
_refine_ls_extinction_expression Fc^*^=kFc[1+0.001xFc^2^\l^3^/sin(2\q)]^-1/4^
_refine_ls_extinction_method SHELXL
_refine_ls_goodness_of_fit_ref 1.106
_refine_ls_hydrogen_treatment refo
_refine_ls_matrix_type full
_refine_ls_number_parameters 471
_refine_ls_number_reflns 5672
_refine_ls_number_restraints 0
_refine_ls_restrained_S_all 1.106
_refine_ls_R_factor_all 0.0248
_refine_ls_R_factor_gt 0.0229
_refine_ls_shift/su_max 0.002
_refine_ls_shift/su_mean 0.000
_refine_ls_structure_factor_coef Fsqd
_refine_ls_weighting_details 'calc w=1/[\s^2^(Fo^2^)+(0.0170P)^2^+38.0191P] where P=(Fo^2^+2Fc^2^)/3'
_refine_ls_weighting_scheme calc
_refine_ls_wR_factor_gt 0.0528
_refine_ls_wR_factor_ref 0.0536
_reflns_number_gt 5400
_reflns_number_total 5681
_reflns_threshold_expression >2sigma(I)
_cod_data_source_file cg1006742_si_003.cif
_cod_data_source_block compound2
_cod_original_sg_symbol_H-M C2/c
_cod_database_code 4501897

loop_
_symmetry_equiv_pos_as_xyz
'x, y, z'
'-x, y, -z+1/2'
'x+1/2, y+1/2, z'
'-x+1/2, y+1/2, -z+1/2'
'-x, -y, -z'
'x, -y, z-1/2'
'-x+1/2, -y+1/2, -z'
'x+1/2, -y+1/2, z-1/2'

loop_
_atom_site_label
_atom_site_type_symbol
_atom_site_fract_x
_atom_site_fract_y
_atom_site_fract_z
_atom_site_U_iso_or_equiv
_atom_site_adp_type
_atom_site_occupancy
_atom_site_symmetry_multiplicity
_atom_site_calc_flag
_atom_site_refinement_flags
Cu1 Cu 0.92295(2) 0.14144(2) 1.09796(3) 0.01844(11) Uani 1 1 d .
Cu2 Cu 1.0000 0.23666(3) 1.2500 0.01715(15) Uani 1 2 d S
P1 P 1.0000 0.32410(6) 0.7500 0.0093(3) Uani 1 2 d S
Mo1 Mo 0.887099(17) 0.203400(15) 0.66920(2) 0.01533(9) Uani 1 1 d .
Mo2 Mo 0.821757(16) 0.329683(15) 0.79808(2) 0.01468(9) Uani 1 1 d .
Mo3 Mo 0.939345(16) 0.433409(15) 0.89328(2) 0.01415(9) Uani 1 1 d .
Mo4 Mo 1.117266(15) 0.444858(14) 0.82031(2) 0.01244(8) Uani 1 1 d .
Mo5 Mo 1.077766(16) 0.319254(14) 0.966476(19) 0.01293(8) Uani 1 1 d .
Mo6 Mo 0.949583(16) 0.214651(15) 0.89942(2) 0.01417(8) Uani 1 1 d .
S1 S 1.07802(5) 0.06204(5) 1.00553(6) 0.0185(2) Uani 1 1 d .
S2 S 0.81238(6) -0.04934(5) 1.28299(6) 0.0228(2) Uani 1 1 d .
S3 S 0.88344(5) 0.38706(5) 1.22052(7) 0.0252(2) Uani 1 1 d .
O1 O 1.02360(12) 0.28338(11) 0.82726(15) 0.0117(5) Uani 1 1 d .
O2 O 1.06162(12) 0.36486(11) 0.72937(15) 0.0111(5) Uani 1 1 d .
O3 O 0.83352(13) 0.27096(12) 0.71699(16) 0.0153(5) Uani 1 1 d .
O4 O 0.85473(13) 0.39060(12) 0.88763(16) 0.0157(5) Uani 1 1 d .
O5 O 1.02840(12) 0.46043(11) 0.84894(15) 0.0138(5) Uani 1 1 d .
O6 O 1.19437(12) 0.39482(12) 0.77615(16) 0.0143(5) Uani 1 1 d .
O7 O 0.92228(13) 0.18772(12) 0.77969(15) 0.0153(5) Uani 1 1 d .
O8 O 1.00340(13) 0.25715(12) 0.98495(15) 0.0144(5) Uani 1 1 d .
O9 O 1.12040(12) 0.37727(11) 0.90502(15) 0.0134(5) Uani 1 1 d .
O10 O 1.10351(12) 0.47884(11) 0.71222(15) 0.0144(5) Uani 1 1 d .
O11 O 0.88094(13) 0.27264(12) 0.87745(15) 0.0159(5) Uani 1 1 d .
O12 O 0.99412(12) 0.37524(12) 0.95271(16) 0.0151(5) Uani 1 1 d .
O13 O 1.03851(13) 0.17020(11) 0.88164(16) 0.0164(5) Uani 1 1 d .
O14 O 1.13243(13) 0.25420(12) 0.93709(16) 0.0155(5) Uani 1 1 d .
O15 O 0.82332(14) 0.15014(13) 0.64778(17) 0.0230(6) Uani 1 1 d .
O16 O 0.74056(14) 0.31530(13) 0.82515(18) 0.0228(6) Uani 1 1 d .
O17 O 0.92811(13) 0.48762(13) 0.96574(17) 0.0214(6) Uani 1 1 d .
O18 O 1.16873(13) 0.49604(12) 0.87782(16) 0.0176(6) Uani 1 1 d .
O19 O 1.11094(14) 0.33379(12) 1.06752(16) 0.0189(6) Uani 1 1 d .
O20 O 0.91143(14) 0.15883(12) 0.95383(16) 0.0186(6) Uani 1 1 d .
N1 N 1.02951(16) 0.14482(14) 1.1159(2) 0.0162(7) Uani 1 1 d .
N2 N 1.05676(16) 0.19086(15) 1.1672(2) 0.0178(7) Uani 1 1 d .
N3 N 1.12209(17) 0.20177(15) 1.1554(2) 0.0193(7) Uani 1 1 d .
N4 N 1.13822(16) 0.16161(15) 1.0966(2) 0.0168(7) Uani 1 1 d .
N5 N 0.87567(18) 0.04515(16) 1.2042(2) 0.0231(8) Uani 1 1 d .
N6 N 0.86550(16) 0.07202(15) 1.1262(2) 0.0182(7) Uani 1 1 d .
N7 N 0.81402(16) 0.04628(14) 1.0766(2) 0.0165(7) Uani 1 1 d .
N8 N 0.78916(15) 0.00167(14) 1.12448(19) 0.0146(6) Uani 1 1 d .
N9 N 0.91841(16) 0.26979(14) 1.17099(19) 0.0143(6) Uani 1 1 d .
N10 N 0.89073(16) 0.22988(14) 1.10895(19) 0.0150(6) Uani 1 1 d .
N11 N 0.83694(16) 0.25394(14) 1.0634(2) 0.0162(7) Uani 1 1 d .
N12 N 0.82883(16) 0.31031(15) 1.0958(2) 0.0165(7) Uani 1 1 d .
C1 C 1.08134(19) 0.12605(17) 1.0727(2) 0.0153(8) Uani 1 1 d .
C2 C 1.0925(2) 0.00425(18) 1.0905(2) 0.0189(8) Uani 1 1 d .
H2A H 1.0626 0.0139 1.1364 0.023 Uiso 1 1 calc R
H2B H 1.0785 -0.0368 1.0672 0.023 Uiso 1 1 calc R
C3 C 0.83054(19) 0.00301(19) 1.3727(2) 0.0187(8) Uani 1 1 d .
H3A H 0.8161 0.0451 1.3539 0.022 Uiso 1 1 calc R
H3B H 0.8013 -0.0092 1.4183 0.022 Uiso 1 1 calc R
C4 C 0.8272(2) 0.00130(18) 1.2013(2) 0.0176(8) Uani 1 1 d .
C5 C 1.20851(19) 0.1632(2) 1.0658(3) 0.0219(9) Uani 1 1 d .
H5A H 1.2376 0.1949 1.0971 0.033 Uiso 1 1 calc R
H5B H 1.2033 0.1728 1.0046 0.033 Uiso 1 1 calc R
H5C H 1.2315 0.1231 1.0753 0.033 Uiso 1 1 calc R
C6 C 0.72830(19) -0.03567(18) 1.0918(3) 0.0196(8) Uani 1 1 d .
H6A H 0.7181 -0.0656 1.1353 0.029 Uiso 1 1 calc R
H6B H 0.7389 -0.0575 1.0402 0.029 Uiso 1 1 calc R
H6C H 0.6870 -0.0090 1.0778 0.029 Uiso 1 1 calc R
C7 C 0.87868(19) 0.31951(17) 1.1620(2) 0.0164(8) Uani 1 1 d .
C8 C 0.9708(2) 0.38170(19) 1.2793(3) 0.0216(9) Uani 1 1 d .
H8A H 0.9780 0.4169 1.3193 0.026 Uiso 1 1 calc R
H8B H 0.9739 0.3434 1.3136 0.026 Uiso 1 1 calc R
C9 C 0.7724(2) 0.3514(2) 1.0591(3) 0.0260(9) Uani 1 1 d .
H9A H 0.7449 0.3310 1.0108 0.039 Uiso 1 1 calc R
H9B H 0.7934 0.3892 1.0392 0.039 Uiso 1 1 calc R
H9C H 0.7413 0.3615 1.1028 0.039 Uiso 1 1 calc R

loop_
_atom_site_aniso_label
_atom_site_aniso_U_11
_atom_site_aniso_U_22
_atom_site_aniso_U_33
_atom_site_aniso_U_23
_atom_site_aniso_U_13
_atom_site_aniso_U_12
Cu1 0.0209(2) 0.0163(2) 0.0183(3) 0.00078(19) 0.00338(19) -0.00312(19)
Cu2 0.0206(3) 0.0165(3) 0.0136(3) 0.000 -0.0013(3) 0.000
P1 0.0096(6) 0.0120(6) 0.0062(6) 0.000 0.0006(5) 0.000
Mo1 0.01922(16) 0.01736(18) 0.00922(16) -0.00157(12) 0.00077(12) -0.00656(13)
Mo2 0.01151(15) 0.01867(18) 0.01430(17) 0.00085(13) 0.00338(12) -0.00148(12)
Mo3 0.01207(15) 0.01909(18) 0.01092(17) -0.00486(12) -0.00040(12) 0.00283(12)
Mo4 0.01241(15) 0.01378(17) 0.01082(16) -0.00032(12) -0.00009(12) -0.00204(12)
Mo5 0.01637(16) 0.01469(17) 0.00720(16) 0.00040(12) -0.00098(12) -0.00038(12)
Mo6 0.01784(16) 0.01522(17) 0.00923(16) 0.00299(12) 0.00049(12) -0.00284(12)
S1 0.0229(5) 0.0196(5) 0.0120(5) -0.0030(4) -0.0024(4) 0.0048(4)
S2 0.0356(6) 0.0194(5) 0.0129(5) 0.0016(4) 0.0004(4) -0.0111(4)
S3 0.0260(5) 0.0190(5) 0.0287(6) -0.0079(4) -0.0055(4) 0.0087(4)
O1 0.0141(12) 0.0146(13) 0.0059(12) 0.0014(10) -0.0005(9) -0.0005(10)
O2 0.0108(12) 0.0138(13) 0.0085(12) 0.0009(10) 0.0005(9) 0.0007(10)
O3 0.0161(12) 0.0175(14) 0.0118(13) 0.0011(10) -0.0002(10) -0.0021(10)
O4 0.0136(12) 0.0224(14) 0.0113(13) -0.0022(11) 0.0023(10) 0.0005(10)
O5 0.0144(12) 0.0145(13) 0.0122(13) 0.0000(10) -0.0002(10) 0.0013(10)
O6 0.0111(12) 0.0179(14) 0.0136(13) 0.0013(10) -0.0002(10) 0.0011(10)
O7 0.0209(13) 0.0143(13) 0.0105(13) 0.0002(10) 0.0014(10) -0.0019(10)
O8 0.0187(13) 0.0167(13) 0.0081(12) 0.0022(10) 0.0021(10) -0.0006(10)
O9 0.0116(12) 0.0167(13) 0.0121(13) 0.0026(10) 0.0016(10) 0.0005(10)
O10 0.0144(12) 0.0149(13) 0.0133(13) 0.0028(10) 0.0000(10) -0.0020(10)
O11 0.0198(13) 0.0197(14) 0.0080(12) 0.0003(10) 0.0008(10) -0.0014(11)
O12 0.0140(12) 0.0180(14) 0.0134(13) 0.0006(10) 0.0012(10) 0.0013(10)
O13 0.0221(13) 0.0142(13) 0.0130(13) 0.0021(10) 0.0020(10) 0.0029(11)
O14 0.0178(13) 0.0159(13) 0.0121(13) 0.0008(10) -0.0011(10) 0.0032(10)
O15 0.0274(15) 0.0267(16) 0.0146(14) -0.0005(12) 0.0002(11) -0.0116(12)
O16 0.0171(13) 0.0278(16) 0.0246(16) 0.0009(12) 0.0074(11) -0.0023(11)
O17 0.0163(13) 0.0293(16) 0.0176(14) -0.0101(12) -0.0024(11) 0.0058(11)
O18 0.0174(13) 0.0190(14) 0.0158(14) 0.0005(11) -0.0016(10) -0.0041(11)
O19 0.0233(14) 0.0223(15) 0.0103(13) -0.0008(11) -0.0015(11) 0.0010(11)
O20 0.0246(14) 0.0193(14) 0.0118(13) 0.0030(11) 0.0016(11) -0.0051(11)
N1 0.0193(16) 0.0141(16) 0.0146(16) 0.0002(12) -0.0012(13) 0.0009(13)
N2 0.0200(16) 0.0168(17) 0.0161(17) -0.0021(13) -0.0001(13) 0.0018(13)
N3 0.0214(17) 0.0199(18) 0.0165(17) -0.0016(14) 0.0013(13) 0.0016(14)
N4 0.0151(15) 0.0218(17) 0.0130(16) 0.0016(13) -0.0006(12) 0.0007(13)
N5 0.0275(18) 0.0256(19) 0.0152(17) 0.0041(14) -0.0022(14) -0.0073(15)
N6 0.0209(16) 0.0195(17) 0.0144(17) 0.0032(13) 0.0025(13) -0.0005(13)
N7 0.0199(16) 0.0147(16) 0.0152(16) 0.0010(13) 0.0030(13) 0.0004(13)
N8 0.0155(15) 0.0163(16) 0.0124(16) 0.0001(12) 0.0026(12) 0.0001(12)
N9 0.0199(15) 0.0117(16) 0.0110(15) 0.0000(12) 0.0005(12) -0.0003(12)
N10 0.0169(15) 0.0155(16) 0.0129(16) 0.0012(13) 0.0027(12) -0.0018(13)
N11 0.0157(15) 0.0170(17) 0.0162(16) 0.0007(13) 0.0024(12) -0.0008(13)
N12 0.0158(15) 0.0164(17) 0.0173(17) 0.0002(13) 0.0013(13) 0.0033(13)
C1 0.0172(18) 0.0160(19) 0.0120(18) 0.0007(15) -0.0017(14) 0.0025(15)
C2 0.022(2) 0.017(2) 0.017(2) 0.0009(16) 0.0000(16) 0.0014(16)
C3 0.0217(19) 0.024(2) 0.0097(18) -0.0016(15) -0.0011(15) -0.0051(16)
C4 0.0211(19) 0.019(2) 0.0127(19) 0.0005(15) 0.0010(15) -0.0020(15)
C5 0.0160(19) 0.031(2) 0.018(2) 0.0047(17) 0.0007(15) 0.0024(16)
C6 0.0161(18) 0.022(2) 0.019(2) -0.0006(16) -0.0023(15) 0.0002(16)
C7 0.0188(19) 0.018(2) 0.0128(19) 0.0020(15) 0.0039(15) 0.0023(15)
C8 0.026(2) 0.018(2) 0.019(2) -0.0053(16) -0.0058(16) 0.0046(16)
C9 0.024(2) 0.028(2) 0.024(2) -0.0024(18) -0.0055(17) 0.0114(18)

loop_
_atom_type_symbol
_atom_type_description
_atom_type_scat_dispersion_real
_atom_type_scat_dispersion_imag
_atom_type_scat_source
C C 0.0033 0.0016 'International Tables Vol C Tables 4.2.6.8 and 6.1.1.4'
H H 0.0000 0.0000 'International Tables Vol C Tables 4.2.6.8 and 6.1.1.4'
N N 0.0061 0.0033 'International Tables Vol C Tables 4.2.6.8 and 6.1.1.4'
O O 0.0106 0.0060 'International Tables Vol C Tables 4.2.6.8 and 6.1.1.4'
P P 0.1023 0.0942 'International Tables Vol C Tables 4.2.6.8 and 6.1.1.4'
Cu Cu 0.3201 1.2651 'International Tables Vol C Tables 4.2.6.8 and 6.1.1.4'
Mo Mo -1.6832 0.6857 'International Tables Vol C Tables 4.2.6.8 and 6.1.1.4'
S S 0.1246 0.1234 'International Tables Vol C Tables 4.2.6.8 and 6.1.1.4'

loop_
_geom_angle_atom_site_label_1
_geom_angle_atom_site_label_2
_geom_angle_atom_site_label_3
_geom_angle
_geom_angle_site_symmetry_1
_geom_angle_site_symmetry_3
N6 Cu1 N1 125.29(13) . .
N6 Cu1 N10 122.26(13) . .
N1 Cu1 N10 105.14(12) . .
N6 Cu1 O20 111.16(11) . .
N1 Cu1 O20 96.73(11) . .
N10 Cu1 O20 86.07(11) . .
N9 Cu2 N9 138.01(17) . 2_757
N9 Cu2 N2 98.31(12) . 2_757
N9 Cu2 N2 101.85(12) 2_757 2_757
N9 Cu2 N2 101.85(12) . .
N9 Cu2 N2 98.31(12) 2_757 .
N2 Cu2 N2 121.57(19) 2_757 .
O1 P1 O1 109.3(2) . 2_756
O1 P1 O2 109.87(12) . .
O1 P1 O2 109.23(12) 2_756 .
O1 P1 O2 109.23(12) . 2_756
O1 P1 O2 109.88(12) 2_756 2_756
O2 P1 O2 109.27(19) . 2_756
O15 Mo1 O7 103.99(12) . .
O15 Mo1 O13 102.27(13) . 2_756
O7 Mo1 O13 97.08(11) . 2_756
O15 Mo1 O3 101.40(12) . .
O7 Mo1 O3 85.74(11) . .
O13 Mo1 O3 154.69(11) 2_756 .
O15 Mo1 O14 98.59(12) . 2_756
O7 Mo1 O14 155.88(11) . 2_756
O13 Mo1 O14 86.17(11) 2_756 2_756
O3 Mo1 O14 81.57(10) . 2_756
O15 Mo1 O1 169.75(11) . 2_756
O7 Mo1 O1 86.03(10) . 2_756
O13 Mo1 O1 73.95(10) 2_756 2_756
O3 Mo1 O1 81.20(9) . 2_756
O14 Mo1 O1 71.85(9) 2_756 2_756
O16 Mo2 O3 103.51(12) . .
O16 Mo2 O6 102.26(12) . 2_756
O3 Mo2 O6 96.78(11) . 2_756
O16 Mo2 O4 99.84(12) . .
O3 Mo2 O4 154.78(10) . .
O6 Mo2 O4 87.41(11) 2_756 .
O16 Mo2 O11 101.16(12) . .
O3 Mo2 O11 84.30(11) . .
O6 Mo2 O11 155.60(10) 2_756 .
O4 Mo2 O11 81.93(10) . .
O16 Mo2 O2 171.39(11) . 2_756
O3 Mo2 O2 84.92(10) . 2_756
O6 Mo2 O2 74.65(9) 2_756 2_756
O4 Mo2 O2 72.17(9) . 2_756
O11 Mo2 O2 81.19(9) . 2_756
O17 Mo3 O12 104.31(12) . .
O17 Mo3 O4 102.22(12) . .
O12 Mo3 O4 96.81(11) . .
O17 Mo3 O5 102.09(12) . .
O12 Mo3 O5 85.76(10) . .
O4 Mo3 O5 154.09(10) . .
O17 Mo3 O10 98.39(12) . 2_756
O12 Mo3 O10 155.77(10) . 2_756
O4 Mo3 O10 86.45(11) . 2_756
O5 Mo3 O10 81.26(10) . 2_756
O17 Mo3 O2 169.14(10) . 2_756
O12 Mo3 O2 86.35(10) . 2_756
O4 Mo3 O2 74.00(9) . 2_756
O5 Mo3 O2 80.47(9) . 2_756
O10 Mo3 O2 71.42(9) 2_756 2_756
O18 Mo4 O5 104.05(12) . .
O18 Mo4 O10 104.25(12) . .
O5 Mo4 O10 96.49(11) . .
O18 Mo4 O9 99.00(11) . .
O5 Mo4 O9 86.04(10) . .
O10 Mo4 O9 155.19(11) . .
O18 Mo4 O6 98.19(11) . .
O5 Mo4 O6 156.17(11) . .
O10 Mo4 O6 86.09(10) . .
O9 Mo4 O6 82.11(10) . .
O18 Mo4 O2 170.28(10) . .
O5 Mo4 O2 85.66(10) . .
O10 Mo4 O2 74.60(9) . .
O9 Mo4 O2 81.01(9) . .
O6 Mo4 O2 72.14(9) . .
O19 Mo5 O9 103.29(12) . .
O19 Mo5 O14 102.71(12) . .
O9 Mo5 O14 95.83(11) . .
O19 Mo5 O12 101.50(12) . .
O9 Mo5 O12 85.16(10) . .
O14 Mo5 O12 154.83(11) . .
O19 Mo5 O8 100.76(12) . .
O9 Mo5 O8 154.55(10) . .
O14 Mo5 O8 86.84(11) . .
O12 Mo5 O8 82.01(10) . .
O19 Mo5 O1 171.43(11) . .
O9 Mo5 O1 85.00(10) . .
O14 Mo5 O1 73.91(9) . .
O12 Mo5 O1 81.15(9) . .
O8 Mo5 O1 71.39(9) . .
O20 Mo6 O11 104.77(12) . .
O20 Mo6 O8 102.89(11) . .
O11 Mo6 O8 96.84(11) . .
O20 Mo6 O7 100.80(11) . .
O11 Mo6 O7 85.28(11) . .
O8 Mo6 O7 154.80(10) . .
O20 Mo6 O13 98.06(12) . .
O11 Mo6 O13 155.55(11) . .
O8 Mo6 O13 86.32(11) . .
O7 Mo6 O13 81.94(10) . .
O20 Mo6 O1 169.52(11) . .
O11 Mo6 O1 85.65(10) . .
O8 Mo6 O1 74.33(9) . .
O7 Mo6 O1 80.83(9) . .
O13 Mo6 O1 71.82(9) . .
C1 S1 C2 96.42(18) . .
C4 S2 C3 98.41(18) . .
C7 S3 C8 102.02(18) . .
P1 O1 Mo6 126.59(13) . .
P1 O1 Mo1 125.12(13) . 2_756
Mo6 O1 Mo1 89.29(8) . 2_756
P1 O1 Mo5 125.82(14) . .
Mo6 O1 Mo5 89.12(8) . .
Mo1 O1 Mo5 89.11(8) 2_756 .
P1 O2 Mo4 125.76(13) . .
P1 O2 Mo2 126.12(14) . 2_756
Mo4 O2 Mo2 89.11(7) . 2_756
P1 O2 Mo3 125.67(12) . 2_756
Mo4 O2 Mo3 89.64(8) . 2_756
Mo2 O2 Mo3 88.76(8) 2_756 2_756
Mo2 O3 Mo1 152.40(14) . .
Mo3 O4 Mo2 125.01(13) . .
Mo4 O5 Mo3 151.30(15) . .
Mo2 O6 Mo4 124.06(12) 2_756 .
Mo1 O7 Mo6 151.47(15) . .
Mo6 O8 Mo5 125.11(13) . .
Mo5 O9 Mo4 152.16(13) . .
Mo4 O10 Mo3 124.31(13) . 2_756
Mo6 O11 Mo2 152.16(14) . .
Mo3 O12 Mo5 151.57(14) . .
Mo1 O13 Mo6 124.93(13) 2_756 .
Mo5 O14 Mo1 125.09(13) . 2_756
Mo6 O20 Cu1 128.39(14) . .
C1 N1 N2 106.2(3) . .
C1 N1 Cu1 135.3(3) . .
N2 N1 Cu1 115.0(2) . .
N3 N2 N1 111.0(3) . .
N3 N2 Cu2 125.8(2) . .
N1 N2 Cu2 123.3(2) . .
N2 N3 N4 106.1(3) . .
N3 N4 C1 109.3(3) . .
N3 N4 C5 120.0(3) . .
C1 N4 C5 130.6(3) . .
C4 N5 N6 104.5(3) . .
N7 N6 N5 112.2(3) . .
N7 N6 Cu1 126.8(2) . .
N5 N6 Cu1 121.0(2) . .
N6 N7 N8 105.1(3) . .
C4 N8 N7 108.8(3) . .
C4 N8 C6 130.0(3) . .
N7 N8 C6 121.1(3) . .
C7 N9 N10 105.9(3) . .
C7 N9 Cu2 138.9(3) . .
N10 N9 Cu2 115.1(2) . .
N11 N10 N9 110.9(3) . .
N11 N10 Cu1 124.3(2) . .
N9 N10 Cu1 124.5(2) . .
N10 N11 N12 106.0(3) . .
N11 N12 C7 109.3(3) . .
N11 N12 C9 121.2(3) . .
C7 N12 C9 129.6(3) . .
N1 C1 N4 107.4(3) . .
N1 C1 S1 125.4(3) . .
N4 C1 S1 126.9(3) . .
C3 C2 S1 110.6(3) 2_757 .
C2 C3 S2 113.6(3) 2_757 .
N5 C4 N8 109.3(3) . .
N5 C4 S2 126.9(3) . .
N8 C4 S2 123.8(3) . .
N9 C7 N12 107.9(3) . .
N9 C7 S3 130.1(3) . .
N12 C7 S3 122.0(3) . .
C8 C8 S3 112.2(4) 2_757 .

loop_
_geom_bond_atom_site_label_1
_geom_bond_atom_site_label_2
_geom_bond_distance
_geom_bond_site_symmetry_2
Cu1 N6 1.942(3) .
Cu1 N1 2.013(3) .
Cu1 N10 2.031(3) .
Cu1 O20 2.286(3) .
Cu2 N9 2.009(3) .
Cu2 N9 2.009(3) 2_757
Cu2 N2 2.040(3) 2_757
Cu2 N2 2.040(3) .
P1 O1 1.530(2) .
P1 O1 1.530(2) 2_756
P1 O2 1.531(2) .
P1 O2 1.531(2) 2_756
Mo1 O15 1.682(3) .
Mo1 O7 1.825(2) .
Mo1 O13 1.846(3) 2_756
Mo1 O3 1.982(3) .
Mo1 O14 2.004(3) 2_756
Mo1 O1 2.425(2) 2_756
Mo2 O16 1.674(3) .
Mo2 O3 1.836(3) .
Mo2 O6 1.840(3) 2_756
Mo2 O4 1.984(3) .
Mo2 O11 2.012(3) .
Mo2 O2 2.426(2) 2_756
Mo3 O17 1.670(3) .
Mo3 O12 1.827(2) .
Mo3 O4 1.850(2) .
Mo3 O5 1.988(2) .
Mo3 O10 2.024(2) 2_756
Mo3 O2 2.437(2) 2_756
Mo4 O18 1.678(2) .
Mo4 O5 1.826(2) .
Mo4 O10 1.847(2) .
Mo4 O9 1.980(2) .
Mo4 O6 2.009(2) .
Mo4 O2 2.419(2) .
Mo5 O19 1.674(2) .
Mo5 O9 1.832(2) .
Mo5 O14 1.843(2) .
Mo5 O12 1.993(2) .
Mo5 O8 1.998(2) .
Mo5 O1 2.443(2) .
Mo6 O20 1.694(3) .
Mo6 O11 1.819(3) .
Mo6 O8 1.845(2) .
Mo6 O7 1.987(2) .
Mo6 O13 1.992(3) .
Mo6 O1 2.419(2) .
S1 C1 1.744(4) .
S1 C2 1.833(4) .
S2 C4 1.739(4) .
S2 C3 1.817(4) .
S3 C7 1.731(4) .
S3 C8 1.812(4) .
O1 Mo1 2.425(2) 2_756
O2 Mo2 2.426(2) 2_756
O2 Mo3 2.437(2) 2_756
O6 Mo2 1.840(3) 2_756
O10 Mo3 2.024(2) 2_756
O13 Mo1 1.846(3) 2_756
O14 Mo1 2.004(3) 2_756
N1 C1 1.321(5) .
N1 N2 1.353(4) .
N2 N3 1.297(4) .
N3 N4 1.332(5) .
N4 C1 1.347(5) .
N4 C5 1.470(5) .
N5 C4 1.322(5) .
N5 N6 1.354(4) .
N6 N7 1.307(4) .
N7 N8 1.345(4) .
N8 C4 1.338(5) .
N8 C6 1.458(5) .
N9 C7 1.317(5) .
N9 N10 1.367(4) .
N10 N11 1.292(4) .
N11 N12 1.342(4) .
N12 C7 1.343(5) .
N12 C9 1.463(5) .
C2 C3 1.511(5) 2_757
C3 C2 1.511(5) 2_757
C8 C8 1.519(8) 2_757
